data_1554050
loop_
_publ_author_name
'Dokko, Kaoru'
'Watanabe, Daiki'
'Ugata, Yosuke'
'Thomas, Morgan L.'
'Tsuzuki, Seiji'
'Shinoda, Wataru'
'Hashimoto, Kei'
'Ueno, Kazuhide'
'Umebayashi, Yasuhiro'
'Watanabe, Masayoshi'

_publ_section_title
;
 Direct Evidence for Li Ion Hopping Conduction in Highly Concentrated
 Sulfolane-Based Liquid Electrolytes.
;
_journal_issue 47
_journal_name_full 'The journal of physical chemistry. B'
_journal_page_first 10736
_journal_page_last 10745
_journal_paper_doi 10.1021/acs.jpcb.8b09439
_journal_volume 122
_journal_year 2018
_chemical_formula_moiety 'C4 H8 F2 Li N O6 S3'
_chemical_formula_sum 'C4 H8 F2 Li N O6 S3'
_chemical_formula_weight 307.23
_space_group_crystal_system monoclinic
_space_group_IT_number 14
_space_group_name_Hall '-P 2ybc'
_space_group_name_H-M_alt 'P 1 21/c 1'
_atom_sites_solution_hydrogens geom
_atom_sites_solution_primary direct
_audit_creation_date 2018-03-08
_audit_creation_method
;
Olex2 1.2
(compiled 2016.11.30 svn.r3356 for OlexSys, GUI svn.r5269)
;
_cell_angle_alpha 90
_cell_angle_beta 91.266(6)
_cell_angle_gamma 90
_cell_formula_units_Z 4
_cell_length_a 5.0746(4)
_cell_length_b 22.6735(13)
_cell_length_c 9.7382(6)
_cell_measurement_reflns_used 2374
_cell_measurement_temperature 223
_cell_measurement_theta_max 28.1120
_cell_measurement_theta_min 3.5600
_cell_volume 1120.19(13)
_computing_cell_refinement 'CrysAlisPro 1.171.38.43 (Rigaku OD, 2015)'
_computing_data_collection 'CrysAlisPro 1.171.38.43 (Rigaku OD, 2015)'
_computing_data_reduction 'CrysAlisPro 1.171.38.43 (Rigaku OD, 2015)'
_computing_molecular_graphics 'Olex2 (Dolomanov et al., 2009)'
_computing_publication_material 'Olex2 (Dolomanov et al., 2009)'
_computing_structure_refinement 'ShelXL (Sheldrick, 2015)'
_computing_structure_solution 'ShelXT (Sheldrick, 2015)'
_diffrn_ambient_temperature 223
_diffrn_detector 'CCD plate'
_diffrn_measured_fraction_theta_full 0.9150
_diffrn_measured_fraction_theta_max 0.9153
_diffrn_measurement_details
;
List of Runs (angles in degrees, time in seconds):

  # Type    Start    End  Width  t~exp~   \w     \q     \k     \f   Frames
--------------------------------------------------------------------------
  1  \f    -80.00 100.00   0.50    8.00   0.00  20.00   0.00    --   360
  2  \w    -20.00  28.00   0.50    8.00    --   20.00 -90.00   0.00   96
  3  \w    -20.00  28.00   0.50    8.00    --   20.00 -90.00  90.00   96
  4  \w    -20.00  28.00   0.50    8.00    --   20.00 -90.00 180.00   96
  5  \w    -20.00  28.00   0.50    8.00    --   20.00 -90.00 270.00   96
;
_diffrn_measurement_device 'abstract diffractometer'
_diffrn_measurement_device_type 'dtrek-CrysAlisPro-abstract goniometer imported rigaku-d*trek images'
_diffrn_measurement_method '\w and \f scans'
_diffrn_orient_matrix_type 'CrysAlisPro convention (1999,Acta A55,543-557)'
_diffrn_orient_matrix_UB_11 -0.0818898000
_diffrn_orient_matrix_UB_12 0.0017237000
_diffrn_orient_matrix_UB_13 -0.0598721000
_diffrn_orient_matrix_UB_21 -0.0530253000
_diffrn_orient_matrix_UB_22 -0.0281750000
_diffrn_orient_matrix_UB_23 0.0148640000
_diffrn_orient_matrix_UB_31 -0.1001393000
_diffrn_orient_matrix_UB_32 0.0134752000
_diffrn_orient_matrix_UB_33 0.0387821000
_diffrn_radiation_monochromator graphite
_diffrn_radiation_probe x-ray
_diffrn_radiation_type 'Mo K\a'
_diffrn_radiation_wavelength 0.71073
_diffrn_reflns_av_R_equivalents 0.0519
_diffrn_reflns_av_unetI/netI 0.0699
_diffrn_reflns_Laue_measured_fraction_full 0.997
_diffrn_reflns_Laue_measured_fraction_max 0.916
_diffrn_reflns_limit_h_max 4
_diffrn_reflns_limit_h_min -7
_diffrn_reflns_limit_k_max 28
_diffrn_reflns_limit_k_min -32
_diffrn_reflns_limit_l_max 13
_diffrn_reflns_limit_l_min -13
_diffrn_reflns_number 9415
_diffrn_reflns_point_group_measured_fraction_full 0.997
_diffrn_reflns_point_group_measured_fraction_max 0.916
_diffrn_reflns_theta_full 26.000
_diffrn_reflns_theta_max 30.190
_diffrn_reflns_theta_min 2.758
_diffrn_source 'fine-focus sealed X-ray tube'
_diffrn_source_type 'Enhance (Mo) X-ray Source'
_exptl_absorpt_coefficient_mu 0.702
_exptl_absorpt_correction_T_max 1.00000
_exptl_absorpt_correction_T_min 0.86308
_exptl_absorpt_correction_type multi-scan
_exptl_absorpt_process_details
;
CrysAlisPro 1.171.38.43 (Rigaku Oxford Diffraction, 2015)
Empirical absorption correction using spherical harmonics,
 implemented in SCALE3 ABSPACK scaling algorithm.
;
_exptl_crystal_colour colourless
_exptl_crystal_colour_primary colourless
_exptl_crystal_density_diffrn 1.822
_exptl_crystal_description needle
_exptl_crystal_F_000 624
_exptl_crystal_size_max 1.0
_exptl_crystal_size_mid 0.1
_exptl_crystal_size_min 0.05
_refine_diff_density_max 0.631
_refine_diff_density_min -0.599
_refine_diff_density_rms 0.084
_refine_ls_extinction_method none
_refine_ls_goodness_of_fit_ref 0.954
_refine_ls_hydrogen_treatment constr
_refine_ls_matrix_type full
_refine_ls_number_parameters 154
_refine_ls_number_reflns 3039
_refine_ls_number_restraints 0
_refine_ls_restrained_S_all 0.954
_refine_ls_R_factor_all 0.0935
_refine_ls_R_factor_gt 0.0523
_refine_ls_shift/su_max 0.000
_refine_ls_shift/su_mean 0.000
_refine_ls_structure_factor_coef Fsqd
_refine_ls_weighting_details 'w=1/[\s^2^(Fo^2^)+(0.1000P)^2^] where P=(Fo^2^+2Fc^2^)/3'
_refine_ls_weighting_scheme calc
_refine_ls_wR_factor_gt 0.1374
_refine_ls_wR_factor_ref 0.1627
_reflns_Friedel_coverage 0.000
_reflns_number_gt 2001
_reflns_number_total 3039
_reflns_threshold_expression 'I > 2\s(I)'
_cod_data_source_file jp8b09439_si_003.cif
_cod_data_source_block watanabelab_160714_fsa_sl1_1'52
_cod_database_code 1554050
_chemical_oxdiff_formula LiC4H8O6S3N1F2
_shelx_space_group_comment
;
The symmetry employed for this shelxl refinement is uniquely defined
by the following loop, which should always be used as a source of
symmetry information in preference to the above space-group names.
They are only intended as comments.
;
_reflns_odcompleteness_completeness 91.50
_reflns_odcompleteness_iscentric 1
_reflns_odcompleteness_theta 30.12
_olex2_refinement_description
;
1. Fixed Uiso
 At 1.2 times of:
  All C(H,H) groups
2.a Secondary CH2 refined with riding coordinates:
 C1(H1A,H1B), C2(H2A,H2B), C3(H3A,H3B), C4(H4A,H4B)
;
_shelx_shelxl_version_number 2014/7
_olex2_submission_special_instructions 'No special instructions were received'
_oxdiff_exptl_absorpt_empirical_details
;
Empirical correction (ABSPACK) includes:
- Absorption correction using spherical harmonics
- Frame scaling
- Detector area scaling
;
_oxdiff_exptl_absorpt_empirical_full_max 1.401
_oxdiff_exptl_absorpt_empirical_full_min 0.740

loop_
_space_group_symop_operation_xyz
'x, y, z'
'-x, y+1/2, -z+1/2'
'-x, -y, -z'
'x, -y-1/2, z-1/2'

loop_
_atom_site_label
_atom_site_type_symbol
_atom_site_fract_x
_atom_site_fract_y
_atom_site_fract_z
_atom_site_U_iso_or_equiv
_atom_site_adp_type
_atom_site_occupancy
_atom_site_site_symmetry_order
_atom_site_calc_flag
_atom_site_refinement_flags_posn
S1 S 1.04102(16) 0.34927(3) 0.27721(8) 0.0261(2) Uani 1 1 d .
S2 S 0.44600(17) 0.42156(4) 0.65868(9) 0.0324(2) Uani 1 1 d .
S3 S 0.40266(17) 0.30983(3) 0.75982(8) 0.0282(2) Uani 1 1 d .
F1 F 0.1461(5) 0.43340(11) 0.6398(3) 0.0648(8) Uani 1 1 d .
F2 F 0.0958(4) 0.30638(10) 0.7498(2) 0.0530(6) Uani 1 1 d .
O1 O 1.3230(5) 0.34118(11) 0.2841(3) 0.0384(6) Uani 1 1 d .
O2 O 0.8968(4) 0.31635(10) 0.3781(2) 0.0347(6) Uani 1 1 d .
O3 O 0.5209(6) 0.39881(12) 0.5304(3) 0.0579(9) Uani 1 1 d .
O4 O 0.5526(6) 0.47561(11) 0.7034(3) 0.0558(8) Uani 1 1 d .
O5 O 0.4836(5) 0.28466(10) 0.6340(2) 0.0392(6) Uani 1 1 d .
O6 O 0.4715(5) 0.27983(11) 0.8834(2) 0.0437(7) Uani 1 1 d .
N1 N 0.4568(6) 0.37672(12) 0.7801(3) 0.0324(7) Uani 1 1 d .
C1 C 0.9283(8) 0.33580(17) 0.1071(4) 0.0387(8) Uani 1 1 d .
H1A H 1.0384 0.3063 0.0623 0.046 Uiso 1 1 calc R
H1B H 0.7450 0.3221 0.1052 0.046 Uiso 1 1 calc R
C2 C 0.9521(12) 0.3950(2) 0.0390(5) 0.0705(15) Uani 1 1 d .
H2A H 1.1302 0.3996 0.0036 0.085 Uiso 1 1 calc R
H2B H 0.8266 0.3974 -0.0388 0.085 Uiso 1 1 calc R
C3 C 0.8993(14) 0.4416(2) 0.1358(5) 0.0869(19) Uani 1 1 d .
H3A H 0.7120 0.4519 0.1287 0.104 Uiso 1 1 calc R
H3B H 1.0009 0.4765 0.1106 0.104 Uiso 1 1 calc R
C4 C 0.9659(8) 0.42578(15) 0.2817(4) 0.0367(8) Uani 1 1 d .
H4A H 0.8160 0.4333 0.3409 0.044 Uiso 1 1 calc R
H4B H 1.1178 0.4486 0.3158 0.044 Uiso 1 1 calc R
Li1 Li 0.5386(12) 0.3087(3) 0.4402(6) 0.0349(13) Uani 1 1 d .

loop_
_atom_site_aniso_label
_atom_site_aniso_U_11
_atom_site_aniso_U_22
_atom_site_aniso_U_33
_atom_site_aniso_U_23
_atom_site_aniso_U_13
_atom_site_aniso_U_12
S1 0.0267(4) 0.0260(4) 0.0254(4) -0.0005(3) -0.0003(3) 0.0020(3)
S2 0.0385(5) 0.0229(4) 0.0358(5) -0.0007(3) 0.0023(4) 0.0010(3)
S3 0.0400(5) 0.0244(4) 0.0203(4) -0.0010(3) 0.0015(3) -0.0004(3)
F1 0.0467(14) 0.0529(15) 0.094(2) 0.0103(14) -0.0143(13) 0.0128(12)
F2 0.0389(12) 0.0512(15) 0.0688(17) 0.0053(12) -0.0005(11) -0.0107(10)
O1 0.0264(12) 0.0482(15) 0.0407(15) 0.0062(12) -0.0004(11) 0.0024(11)
O2 0.0346(13) 0.0314(13) 0.0385(14) 0.0082(10) 0.0077(11) 0.0028(10)
O3 0.104(3) 0.0338(15) 0.0369(16) 0.0041(12) 0.0251(16) 0.0031(15)
O4 0.072(2) 0.0247(14) 0.071(2) -0.0058(13) 0.0030(16) -0.0101(13)
O5 0.0717(18) 0.0269(13) 0.0194(12) -0.0028(9) 0.0078(12) -0.0001(12)
O6 0.0751(19) 0.0345(14) 0.0215(13) 0.0046(10) -0.0011(12) 0.0032(13)
N1 0.0499(18) 0.0247(14) 0.0225(14) -0.0034(11) -0.0023(13) -0.0030(13)
C1 0.043(2) 0.043(2) 0.0297(19) -0.0090(16) -0.0049(16) -0.0004(17)
C2 0.118(4) 0.057(3) 0.036(3) 0.007(2) -0.024(3) -0.010(3)
C3 0.170(6) 0.050(3) 0.041(3) 0.014(2) 0.007(3) 0.033(3)
C4 0.052(2) 0.0273(18) 0.0307(19) -0.0001(14) 0.0041(17) 0.0046(15)
Li1 0.039(3) 0.039(3) 0.027(3) 0.003(2) 0.004(3) 0.004(3)

loop_
_atom_type_symbol
_atom_type_description
_atom_type_scat_dispersion_real
_atom_type_scat_dispersion_imag
_atom_type_scat_source
C C 0.0033 0.0016 'International Tables Vol C Tables 4.2.6.8 and 6.1.1.4'
H H 0.0000 0.0000 'International Tables Vol C Tables 4.2.6.8 and 6.1.1.4'
Li Li -0.0003 0.0001 'International Tables Vol C Tables 4.2.6.8 and 6.1.1.4'
N N 0.0061 0.0033 'International Tables Vol C Tables 4.2.6.8 and 6.1.1.4'
O O 0.0106 0.0060 'International Tables Vol C Tables 4.2.6.8 and 6.1.1.4'
F F 0.0171 0.0103 'International Tables Vol C Tables 4.2.6.8 and 6.1.1.4'
S S 0.1246 0.1234 'International Tables Vol C Tables 4.2.6.8 and 6.1.1.4'

loop_
_geom_angle_atom_site_label_1
_geom_angle_atom_site_label_2
_geom_angle_atom_site_label_3
_geom_angle
_geom_angle_site_symmetry_1
_geom_angle_site_symmetry_3
O1 S1 O2 114.79(15) . .
O1 S1 C1 108.78(17) . .
O1 S1 C4 109.64(17) . .
O2 S1 C1 112.94(17) . .
O2 S1 C4 112.04(15) . .
C1 S1 C4 97.26(18) . .
F1 S2 N1 102.73(15) . .
O3 S2 F1 103.96(19) . .
O3 S2 N1 115.28(16) . .
O4 S2 F1 104.82(17) . .
O4 S2 O3 118.95(18) . .
O4 S2 N1 109.05(18) . .
O5 S3 F2 103.47(16) . .
O5 S3 N1 116.64(15) . .
O6 S3 F2 104.82(14) . .
O6 S3 O5 117.92(16) . .
O6 S3 N1 108.70(15) . .
N1 S3 F2 103.33(15) . .
S1 O1 Li1 127.5(2) . 1_655
S1 O2 Li1 138.7(2) . .
S2 O3 Li1 134.3(2) . .
S3 O5 Li1 139.2(2) . .
S3 O6 Li1 135.6(2) . 4_566
S3 N1 S2 122.47(18) . .
S1 C1 H1A 111.1 . .
S1 C1 H1B 111.1 . .
H1A C1 H1B 109.0 . .
C2 C1 S1 103.4(3) . .
C2 C1 H1A 111.1 . .
C2 C1 H1B 111.1 . .
C1 C2 H2A 109.6 . .
C1 C2 H2B 109.6 . .
H2A C2 H2B 108.1 . .
C3 C2 C1 110.3(4) . .
C3 C2 H2A 109.6 . .
C3 C2 H2B 109.6 . .
C2 C3 H3A 108.8 . .
C2 C3 H3B 108.8 . .
C2 C3 C4 113.8(4) . .
H3A C3 H3B 107.7 . .
C4 C3 H3A 108.8 . .
C4 C3 H3B 108.8 . .
S1 C4 H4A 110.8 . .
S1 C4 H4B 110.8 . .
C3 C4 S1 104.7(3) . .
C3 C4 H4A 110.8 . .
C3 C4 H4B 110.8 . .
H4A C4 H4B 108.9 . .
O1 Li1 O3 86.3(2) 1_455 .
O1 Li1 O6 93.9(3) 1_455 4_565
O2 Li1 O1 103.4(3) . 1_455
O2 Li1 O3 95.0(3) . .
O2 Li1 O5 118.2(3) . .
O2 Li1 O6 98.6(3) . 4_565
O5 Li1 O1 137.6(3) . 1_455
O5 Li1 O3 82.5(2) . .
O5 Li1 O6 87.8(2) . 4_565
O6 Li1 O3 165.8(3) 4_565 .

loop_
_geom_bond_atom_site_label_1
_geom_bond_atom_site_label_2
_geom_bond_distance
_geom_bond_site_symmetry_2
S1 O1 1.443(2) .
S1 O2 1.446(2) .
S1 C1 1.767(4) .
S1 C4 1.777(4) .
S2 F1 1.552(2) .
S2 O3 1.411(3) .
S2 O4 1.405(3) .
S2 N1 1.560(3) .
S3 F2 1.560(2) .
S3 O5 1.421(2) .
S3 O6 1.419(3) .
S3 N1 1.553(3) .
O1 Li1 1.994(7) 1_655
O2 Li1 1.936(6) .
O3 Li1 2.226(7) .
O5 Li1 1.990(6) .
O6 Li1 2.109(7) 4_566
C1 H1A 0.9800 .
C1 H1B 0.9800 .
C1 C2 1.502(6) .
C2 H2A 0.9800 .
C2 H2B 0.9800 .
C2 C3 1.445(7) .
C3 H3A 0.9800 .
C3 H3B 0.9800 .
C3 C4 1.497(6) .
C4 H4A 0.9800 .
C4 H4B 0.9800 .
Li1 O1 1.994(7) 1_455
Li1 O6 2.109(7) 4_565

loop_
_geom_torsion_atom_site_label_1
_geom_torsion_atom_site_label_2
_geom_torsion_atom_site_label_3
_geom_torsion_atom_site_label_4
_geom_torsion
_geom_torsion_site_symmetry_4
S1 C1 C2 C3 -33.9(5) .
F1 S2 O3 Li1 -89.3(4) .
F1 S2 N1 S3 80.6(2) .
F2 S3 O5 Li1 84.5(4) .
F2 S3 O6 Li1 85.0(3) 4_566
F2 S3 N1 S2 -79.0(2) .
O1 S1 O2 Li1 174.3(4) .
O1 S1 C1 C2 -88.1(3) .
O1 S1 C4 C3 102.2(4) .
O2 S1 O1 Li1 -17.5(3) 1_655
O2 S1 C1 C2 143.2(3) .
O2 S1 C4 C3 -129.2(3) .
O3 S2 N1 S3 -31.8(3) .
O4 S2 O3 Li1 154.7(3) .
O4 S2 N1 S3 -168.6(2) .
O5 S3 O6 Li1 -29.4(4) 4_566
O5 S3 N1 S2 33.8(3) .
O6 S3 O5 Li1 -160.4(4) .
O6 S3 N1 S2 170.1(2) .
N1 S2 O3 Li1 22.3(4) .
N1 S3 O5 Li1 -28.2(4) .
N1 S3 O6 Li1 -165.0(3) 4_566
C1 S1 O1 Li1 -145.1(3) 1_655
C1 S1 O2 Li1 -60.2(4) .
C1 S1 C4 C3 -10.8(4) .
C1 C2 C3 C4 28.5(7) .
C2 C3 C4 S1 -8.4(6) .
C4 S1 O1 Li1 109.7(3) 1_655
C4 S1 O2 Li1 48.4(4) .
C4 S1 C1 C2 25.5(3) .
